data_7203921
loop_
_publ_author_name
'Pulkkinen, Juha T.'
'Laatikainen, Reino'
'Ahlgr\'en, Markku J.'
'Per\"akyl\"a, Mikael'
'Veps\"al\"ainen, Jouko J.'

_publ_section_title
;
 Conformational flexibility and role of aromatic--aromatic interactions
 in the crystal packing of the coordination compounds of some novel
 quadridentate Schiff bases
;
_journal_issue 4
_journal_name_full 'Journal of the Chemical Society, Perkin Transactions 2'
_journal_page_first 777
_journal_paper_doi 10.1039/a908101a
_journal_year 2000
_chemical_formula_sum 'C36 H34 Co N2 O2'
_chemical_formula_weight 585.58
_chemical_name_systematic
;
N,N'-ethylenebis(1,5-diphenyl-2,5-pentanedioneiminato)cobalt(II)
;
_space_group_IT_number 2
_symmetry_cell_setting triclinic
_symmetry_space_group_name_Hall '-P 1'
_symmetry_space_group_name_H-M 'P -1'
_atom_sites_solution_hydrogens geom
_atom_sites_solution_primary direct
_atom_sites_solution_secondary difmap
_audit_creation_method SHELXL-97
_cell_angle_alpha 86.73(2)
_cell_angle_beta 81.970(10)
_cell_angle_gamma 83.69(2)
_cell_formula_units_Z 2
_cell_length_a 9.8110(10)
_cell_length_b 11.872(4)
_cell_length_c 12.858(2)
_cell_measurement_reflns_used 25
_cell_measurement_temperature 293(2)
_cell_measurement_theta_max 13.5
_cell_measurement_theta_min 11.3
_cell_volume 1472.7(6)
_computing_cell_refinement 'CAD4 EXPRESS (Enraf-Nonius, 1994)'
_computing_data_collection 'CAD4 EXPRESS (Enraf-Nonius, 1994)'
_computing_data_reduction XCAD4PC
_computing_structure_refinement 'SHELXL-97 (Sheldrick, 1997)'
_computing_structure_solution 'SHELXS-86 (Sheldrick, 1990)'
_diffrn_ambient_temperature 293(2)
_diffrn_measured_fraction_theta_full 0.998
_diffrn_measured_fraction_theta_max 0.998
_diffrn_measurement_device_type 'Nonius Mach3'
_diffrn_measurement_method theta-twotheta
_diffrn_radiation_monochromator graphite
_diffrn_radiation_source 'fine-focus sealed tube'
_diffrn_radiation_type MoK\a
_diffrn_radiation_wavelength 0.71073
_diffrn_reflns_av_R_equivalents 0.0094
_diffrn_reflns_av_sigmaI/netI 0.0299
_diffrn_reflns_limit_h_max 0
_diffrn_reflns_limit_h_min -12
_diffrn_reflns_limit_k_max 15
_diffrn_reflns_limit_k_min -15
_diffrn_reflns_limit_l_max 16
_diffrn_reflns_limit_l_min -16
_diffrn_reflns_number 7195
_diffrn_reflns_theta_full 27.55
_diffrn_reflns_theta_max 27.55
_diffrn_reflns_theta_min 2.11
_diffrn_standards_decay_% 0
_diffrn_standards_interval_time 120
_diffrn_standards_number 3
_exptl_absorpt_coefficient_mu 0.618
_exptl_absorpt_correction_T_max 0.8609
_exptl_absorpt_correction_T_min 0.8128
_exptl_absorpt_correction_type empirical
_exptl_crystal_colour 'orange red'
_exptl_crystal_density_diffrn 1.321
_exptl_crystal_density_method 'not measured'
_exptl_crystal_description plate
_exptl_crystal_F_000 614
_exptl_crystal_size_max 0.35
_exptl_crystal_size_mid 0.35
_exptl_crystal_size_min 0.25
_refine_diff_density_max 0.272
_refine_diff_density_min -0.241
_refine_diff_density_rms 0.040
_refine_ls_extinction_method none
_refine_ls_goodness_of_fit_ref 1.036
_refine_ls_hydrogen_treatment mixed
_refine_ls_matrix_type full
_refine_ls_number_parameters 370
_refine_ls_number_reflns 6799
_refine_ls_number_restraints 0
_refine_ls_restrained_S_all 1.036
_refine_ls_R_factor_all 0.0543
_refine_ls_R_factor_gt 0.0354
_refine_ls_shift/su_max 0.001
_refine_ls_shift/su_mean 0.000
_refine_ls_structure_factor_coef Fsqd
_refine_ls_weighting_details 'w=1/[\s^2^(Fo^2^)+(0.0450P)^2^+0.1500P] where P=(Fo^2^+2Fc^2^)/3'
_refine_ls_weighting_scheme calc
_refine_ls_wR_factor_gt 0.0847
_refine_ls_wR_factor_ref 0.0892
_reflns_number_gt 5192
_reflns_number_total 6799
_reflns_threshold_expression I>2\s(I)
_cod_data_source_file a908101a.txt
_cod_data_source_block Structure_4
_cod_depositor_comments
;
The following automatic conversions were performed:

'_refine_ls_weighting_scheme' value 'calc
w=1/[\s^2^(Fo^2^)+(0.0450P)^2^+0.1500P] where P=(Fo^2^+2Fc^2^)/3' was
changed to 'calc'. New tag '_refine_ls_weighting_details' was
created. The value of the new tag was set to
'w=1/[\s^2^(Fo^2^)+(0.0450P)^2^+0.1500P] where P=(Fo^2^+2Fc^2^)/3'.

Automatic conversion script
Id: cif_fix_values 3143 2015-03-26 13:38:13Z robertas 
;
_cod_database_code 7203921

loop_
_symmetry_equiv_pos_as_xyz
'x, y, z'
'-x, -y, -z'

loop_
_atom_site_label
_atom_site_type_symbol
_atom_site_fract_x
_atom_site_fract_y
_atom_site_fract_z
_atom_site_U_iso_or_equiv
_atom_site_adp_type
_atom_site_occupancy
_atom_site_calc_flag
_atom_site_refinement_flags
_atom_site_disorder_assembly
_atom_site_disorder_group
Co1 Co 0.44223(2) 0.286038(19) 0.470404(17) 0.03762(8) Uani 1 d . . .
O1 O 0.26483(12) 0.32688(10) 0.43808(9) 0.0475(3) Uani 1 d . . .
O2 O 0.36143(12) 0.17329(10) 0.55526(9) 0.0472(3) Uani 1 d . . .
N1 N 0.51664(14) 0.40676(11) 0.39175(10) 0.0381(3) Uani 1 d . . .
N2 N 0.62060(14) 0.23636(12) 0.49757(10) 0.0410(3) Uani 1 d . . .
C1 C 0.66375(17) 0.41310(15) 0.40111(13) 0.0446(4) Uani 1 d . . .
H1A H 0.6718 0.4656 0.4545 0.054 Uiso 1 calc R . .
H1B H 0.7118 0.4400 0.3348 0.054 Uiso 1 calc R . .
C2 C 0.72680(18) 0.29599(16) 0.43079(14) 0.0493(4) Uani 1 d . . .
H2A H 0.7601 0.2543 0.3679 0.059 Uiso 1 calc R . .
H2B H 0.8046 0.3015 0.4686 0.059 Uiso 1 calc R . .
C3 C 0.44901(18) 0.48975(14) 0.34013(12) 0.0404(4) Uani 1 d . . .
C4 C 0.30777(19) 0.48962(15) 0.32921(13) 0.0451(4) Uani 1 d . . .
H4 H 0.2681 0.5477 0.2879 0.054 Uiso 1 calc R . .
C5 C 0.22517(18) 0.40978(14) 0.37534(13) 0.0434(4) Uani 1 d . . .
C6 C 0.65853(18) 0.14810(15) 0.55926(13) 0.0442(4) Uani 1 d . . .
C7 C 0.5620(2) 0.08269(16) 0.61834(14) 0.0510(4) Uani 1 d . . .
H7 H 0.5950 0.0260 0.6641 0.061 Uiso 1 calc R . .
C8 C 0.42187(19) 0.09659(15) 0.61325(13) 0.0467(4) Uani 1 d . . .
C31 C 0.52037(19) 0.58994(14) 0.28955(13) 0.0463(4) Uani 1 d . . .
H31A H 0.5848 0.6091 0.3349 0.056 Uiso 1 calc R . .
H31B H 0.4512 0.6545 0.2856 0.056 Uiso 1 calc R . .
C32 C 0.59859(18) 0.57188(15) 0.18024(13) 0.0441(4) Uani 1 d . . .
C33 C 0.6007(2) 0.47356(18) 0.12819(15) 0.0646(6) Uani 1 d . . .
H33 H 0.5557 0.4136 0.1612 0.077 Uiso 1 calc R . .
C34 C 0.6694(3) 0.4631(2) 0.02700(18) 0.0825(7) Uani 1 d . . .
H34 H 0.6681 0.3968 -0.0078 0.099 Uiso 1 calc R . .
C35 C 0.7385(3) 0.5481(3) -0.02208(18) 0.0881(8) Uani 1 d . . .
H35 H 0.7856 0.5399 -0.0896 0.106 Uiso 1 calc R . .
C36 C 0.7382(3) 0.6457(3) 0.0284(2) 0.0937(9) Uani 1 d . . .
H36 H 0.7856 0.7043 -0.0048 0.112 Uiso 1 calc R . .
C37 C 0.6680(2) 0.6587(2) 0.12930(18) 0.0714(6) Uani 1 d . . .
H37 H 0.6677 0.7262 0.1627 0.086 Uiso 1 calc R . .
C51 C 0.07589(18) 0.41303(16) 0.35634(16) 0.0532(5) Uani 1 d . . .
H51A H 0.0186 0.4023 0.4233 0.064 Uiso 1 calc R . .
H51B H 0.0469 0.4875 0.3271 0.064 Uiso 1 calc R . .
C52 C 0.05142(17) 0.32449(16) 0.28320(14) 0.0491(4) Uani 1 d . . .
C53 C -0.0312(2) 0.3534(2) 0.20467(16) 0.0632(6) Uani 1 d . . .
H53 H -0.0675 0.4284 0.1953 0.076 Uiso 1 calc R . .
C54 C -0.0604(3) 0.2728(3) 0.14021(19) 0.0831(8) Uani 1 d . . .
H54 H -0.1163 0.2939 0.0881 0.100 Uiso 1 calc R . .
C55 C -0.0081(3) 0.1627(3) 0.1522(2) 0.0891(8) Uani 1 d . . .
H55 H -0.0284 0.1082 0.1091 0.107 Uiso 1 calc R . .
C56 C 0.0746(3) 0.1329(2) 0.2287(2) 0.0925(9) Uani 1 d . . .
H56 H 0.1117 0.0579 0.2367 0.111 Uiso 1 calc R . .
C57 C 0.1039(3) 0.21258(19) 0.29408(19) 0.0706(6) Uani 1 d . . .
H57 H 0.1596 0.1905 0.3461 0.085 Uiso 1 calc R . .
C61 C 0.81110(19) 0.11173(16) 0.56684(15) 0.0512(4) Uani 1 d . . .
H61A H 0.8221 0.0313 0.5857 0.061 Uiso 1 calc R . .
H61B H 0.8641 0.1231 0.4982 0.061 Uiso 1 calc R . .
C62 C 0.87042(18) 0.17528(15) 0.64628(14) 0.0464(4) Uani 1 d . . .
C63 C 0.8037(2) 0.18534(16) 0.74844(15) 0.0539(4) Uani 1 d . . .
H63 H 0.7192 0.1560 0.7674 0.065 Uiso 1 calc R . .
C64 C 0.8610(2) 0.23824(19) 0.82229(17) 0.0652(5) Uani 1 d . . .
H64 H 0.8155 0.2435 0.8906 0.078 Uiso 1 calc R . .
C65 C 0.9859(2) 0.2834(2) 0.79511(19) 0.0680(6) Uani 1 d . . .
H65 H 1.0243 0.3196 0.8446 0.082 Uiso 1 calc R . .
C66 C 1.0524(2) 0.27435(19) 0.6942(2) 0.0696(6) Uani 1 d . . .
H66 H 1.1363 0.3046 0.6753 0.084 Uiso 1 calc R . .
C67 C 0.9958(2) 0.22071(18) 0.62046(16) 0.0583(5) Uani 1 d . . .
H67 H 1.0424 0.2149 0.5525 0.070 Uiso 1 calc R . .
C81 C 0.3237(2) 0.01679(19) 0.67242(16) 0.0623(5) Uani 1 d . . .
H81A H 0.2320 0.0576 0.6834 0.075 Uiso 1 calc R . .
H81B H 0.3193 -0.0453 0.6276 0.075 Uiso 1 calc R . .
C82 C 0.3580(2) -0.03299(15) 0.77716(14) 0.0510(4) Uani 1 d . . .
C83 C 0.2944(3) 0.0144(2) 0.86940(19) 0.0735(6) Uani 1 d . . .
H83 H 0.2307 0.0782 0.8666 0.088 Uiso 1 calc R . .
C84 C 0.3241(4) -0.0317(3) 0.9662(2) 0.0999(10) Uani 1 d . . .
H84 H 0.2797 0.0004 1.0279 0.120 Uiso 1 calc R . .
C85 C 0.4187(4) -0.1241(4) 0.9702(2) 0.1068(12) Uani 1 d . . .
H85 H 0.4400 -0.1542 1.0351 0.128 Uiso 1 calc R . .
C86 C 0.4822(3) -0.1729(2) 0.8809(3) 0.0935(9) Uani 1 d . . .
H86 H 0.5464 -0.2363 0.8844 0.112 Uiso 1 calc R . .
C87 C 0.4507(3) -0.12747(18) 0.78466(19) 0.0697(6) Uani 1 d . . .
H87 H 0.4934 -0.1618 0.7236 0.084 Uiso 1 calc R . .

loop_
_atom_site_aniso_label
_atom_site_aniso_U_11
_atom_site_aniso_U_22
_atom_site_aniso_U_33
_atom_site_aniso_U_23
_atom_site_aniso_U_13
_atom_site_aniso_U_12
Co1 0.03579(12) 0.04144(13) 0.03449(12) 0.00358(8) -0.00235(8) -0.00458(9)
O1 0.0383(6) 0.0524(7) 0.0512(7) 0.0121(5) -0.0073(5) -0.0077(5)
O2 0.0435(6) 0.0501(7) 0.0470(6) 0.0113(5) -0.0048(5) -0.0094(5)
N1 0.0364(7) 0.0410(7) 0.0357(7) -0.0004(5) 0.0001(5) -0.0056(6)
N2 0.0369(7) 0.0463(8) 0.0379(7) 0.0041(6) -0.0018(6) -0.0028(6)
C1 0.0393(9) 0.0513(10) 0.0423(9) 0.0000(7) 0.0017(7) -0.0101(8)
C2 0.0344(8) 0.0600(11) 0.0495(10) 0.0070(8) 0.0035(7) -0.0032(8)
C3 0.0470(9) 0.0387(9) 0.0340(8) -0.0026(6) 0.0007(7) -0.0052(7)
C4 0.0474(10) 0.0437(9) 0.0427(9) 0.0037(7) -0.0065(7) -0.0009(8)
C5 0.0402(9) 0.0441(9) 0.0452(9) 0.0003(7) -0.0064(7) -0.0010(7)
C6 0.0434(9) 0.0482(10) 0.0396(8) -0.0023(7) -0.0042(7) -0.0001(8)
C7 0.0550(11) 0.0493(10) 0.0487(10) 0.0121(8) -0.0126(8) -0.0054(9)
C8 0.0542(10) 0.0451(10) 0.0419(9) 0.0070(7) -0.0088(8) -0.0112(8)
C31 0.0524(10) 0.0381(9) 0.0475(9) 0.0015(7) -0.0025(8) -0.0076(8)
C32 0.0401(9) 0.0491(10) 0.0432(9) 0.0111(7) -0.0085(7) -0.0078(7)
C33 0.0813(15) 0.0571(12) 0.0501(11) -0.0002(9) 0.0099(10) -0.0092(11)
C34 0.0943(19) 0.0928(18) 0.0538(13) -0.0104(12) 0.0095(12) -0.0006(15)
C35 0.0682(15) 0.143(3) 0.0471(12) 0.0130(15) 0.0056(11) -0.0113(17)
C36 0.0859(18) 0.127(2) 0.0684(16) 0.0360(16) 0.0011(13) -0.0494(18)
C37 0.0759(15) 0.0771(15) 0.0652(13) 0.0143(11) -0.0074(11) -0.0372(12)
C51 0.0396(9) 0.0530(11) 0.0652(11) 0.0066(9) -0.0095(8) 0.0011(8)
C52 0.0341(8) 0.0602(11) 0.0519(10) 0.0111(8) -0.0043(7) -0.0099(8)
C53 0.0409(10) 0.0916(16) 0.0538(11) 0.0112(11) -0.0056(9) -0.0008(10)
C54 0.0577(14) 0.136(3) 0.0596(14) -0.0046(15) -0.0182(11) -0.0134(15)
C55 0.0880(19) 0.113(2) 0.0764(17) -0.0152(16) -0.0146(14) -0.0429(18)
C56 0.126(3) 0.0643(15) 0.0948(19) -0.0021(14) -0.0349(18) -0.0194(16)
C57 0.0840(16) 0.0561(12) 0.0774(15) 0.0068(11) -0.0334(13) -0.0091(11)
C61 0.0461(10) 0.0529(11) 0.0514(10) 0.0010(8) -0.0065(8) 0.0077(8)
C62 0.0395(9) 0.0475(10) 0.0488(9) 0.0093(8) -0.0083(7) 0.0076(7)
C63 0.0484(10) 0.0561(11) 0.0549(11) 0.0014(9) -0.0020(8) -0.0030(9)
C64 0.0705(14) 0.0673(13) 0.0561(12) -0.0051(10) -0.0089(10) 0.0017(11)
C65 0.0650(14) 0.0642(13) 0.0782(15) -0.0053(11) -0.0243(12) -0.0020(11)
C66 0.0496(11) 0.0709(14) 0.0895(17) 0.0069(12) -0.0152(11) -0.0091(10)
C67 0.0419(10) 0.0696(13) 0.0594(11) 0.0082(10) -0.0035(9) 0.0019(9)
C81 0.0629(12) 0.0643(13) 0.0626(12) 0.0201(10) -0.0148(10) -0.0234(10)
C82 0.0626(12) 0.0438(10) 0.0489(10) 0.0062(8) -0.0056(9) -0.0227(9)
C83 0.0758(16) 0.0707(15) 0.0746(15) -0.0070(12) 0.0072(12) -0.0309(12)
C84 0.113(2) 0.138(3) 0.0547(15) -0.0088(17) 0.0057(15) -0.061(2)
C85 0.126(3) 0.140(3) 0.0692(18) 0.0396(19) -0.0327(19) -0.074(2)
C86 0.107(2) 0.0711(16) 0.110(2) 0.0365(16) -0.0452(19) -0.0285(15)
C87 0.0878(17) 0.0530(12) 0.0706(14) 0.0048(10) -0.0177(12) -0.0127(11)

loop_
_atom_type_symbol
_atom_type_description
_atom_type_scat_dispersion_real
_atom_type_scat_dispersion_imag
_atom_type_scat_source
C C 0.0033 0.0016 'International Tables Vol C Tables 4.2.6.8 and 6.1.1.4'
H H 0.0000 0.0000 'International Tables Vol C Tables 4.2.6.8 and 6.1.1.4'
N N 0.0061 0.0033 'International Tables Vol C Tables 4.2.6.8 and 6.1.1.4'
O O 0.0106 0.0060 'International Tables Vol C Tables 4.2.6.8 and 6.1.1.4'
Co Co 0.3494 0.9721 'International Tables Vol C Tables 4.2.6.8 and 6.1.1.4'

loop_
_geom_angle_atom_site_label_1
_geom_angle_atom_site_label_2
_geom_angle_atom_site_label_3
_geom_angle
_geom_angle_site_symmetry_1
_geom_angle_site_symmetry_3
_geom_angle_publ_flag
O1 Co1 O2 84.42(5) . . ?
O1 Co1 N2 176.11(6) . . ?
O2 Co1 N2 94.30(6) . . ?
O1 Co1 N1 94.14(6) . . ?
O2 Co1 N1 175.94(6) . . ?
N2 Co1 N1 87.38(6) . . ?
C5 O1 Co1 127.22(11) . . ?
C8 O2 Co1 127.29(11) . . ?
C3 N1 C1 119.19(14) . . ?
C3 N1 Co1 127.09(12) . . ?
C1 N1 Co1 113.31(10) . . ?
C6 N2 C2 119.78(15) . . ?
C6 N2 Co1 126.96(12) . . ?
C2 N2 Co1 112.77(11) . . ?
N1 C1 C2 108.27(14) . . ?
N1 C1 H1A 110.0 . . ?
C2 C1 H1A 110.0 . . ?
N1 C1 H1B 110.0 . . ?
C2 C1 H1B 110.0 . . ?
H1A C1 H1B 108.4 . . ?
N2 C2 C1 108.73(14) . . ?
N2 C2 H2A 109.9 . . ?
C1 C2 H2A 109.9 . . ?
N2 C2 H2B 109.9 . . ?
C1 C2 H2B 109.9 . . ?
H2A C2 H2B 108.3 . . ?
N1 C3 C4 122.11(15) . . ?
N1 C3 C31 121.26(15) . . ?
C4 C3 C31 116.63(15) . . ?
C5 C4 C3 124.44(16) . . ?
C5 C4 H4 117.8 . . ?
C3 C4 H4 117.8 . . ?
O1 C5 C4 124.51(16) . . ?
O1 C5 C51 114.27(15) . . ?
C4 C5 C51 121.22(16) . . ?
N2 C6 C7 122.23(16) . . ?
N2 C6 C61 120.90(16) . . ?
C7 C6 C61 116.85(16) . . ?
C8 C7 C6 124.59(16) . . ?
C8 C7 H7 117.7 . . ?
C6 C7 H7 117.7 . . ?
O2 C8 C7 124.42(16) . . ?
O2 C8 C81 113.29(16) . . ?
C7 C8 C81 122.21(16) . . ?
C3 C31 C32 115.36(14) . . ?
C3 C31 H31A 108.4 . . ?
C32 C31 H31A 108.4 . . ?
C3 C31 H31B 108.4 . . ?
C32 C31 H31B 108.4 . . ?
H31A C31 H31B 107.5 . . ?
C33 C32 C37 118.16(18) . . ?
C33 C32 C31 122.89(16) . . ?
C37 C32 C31 118.93(18) . . ?
C32 C33 C34 120.5(2) . . ?
C32 C33 H33 119.7 . . ?
C34 C33 H33 119.7 . . ?
C35 C34 C33 121.0(3) . . ?
C35 C34 H34 119.5 . . ?
C33 C34 H34 119.5 . . ?
C34 C35 C36 119.3(2) . . ?
C34 C35 H35 120.4 . . ?
C36 C35 H35 120.4 . . ?
C35 C36 C37 120.7(2) . . ?
C35 C36 H36 119.7 . . ?
C37 C36 H36 119.7 . . ?
C32 C37 C36 120.4(2) . . ?
C32 C37 H37 119.8 . . ?
C36 C37 H37 119.8 . . ?
C52 C51 C5 113.80(15) . . ?
C52 C51 H51A 108.8 . . ?
C5 C51 H51A 108.8 . . ?
C52 C51 H51B 108.8 . . ?
C5 C51 H51B 108.8 . . ?
H51A C51 H51B 107.7 . . ?
C57 C52 C53 117.6(2) . . ?
C57 C52 C51 122.18(17) . . ?
C53 C52 C51 120.14(18) . . ?
C54 C53 C52 121.1(2) . . ?
C54 C53 H53 119.4 . . ?
C52 C53 H53 119.4 . . ?
C55 C54 C53 120.5(2) . . ?
C55 C54 H54 119.8 . . ?
C53 C54 H54 119.8 . . ?
C54 C55 C56 119.1(3) . . ?
C54 C55 H55 120.4 . . ?
C56 C55 H55 120.4 . . ?
C55 C56 C57 121.0(3) . . ?
C55 C56 H56 119.5 . . ?
C57 C56 H56 119.5 . . ?
C52 C57 C56 120.7(2) . . ?
C52 C57 H57 119.7 . . ?
C56 C57 H57 119.7 . . ?
C62 C61 C6 113.99(15) . . ?
C62 C61 H61A 108.8 . . ?
C6 C61 H61A 108.8 . . ?
C62 C61 H61B 108.8 . . ?
C6 C61 H61B 108.8 . . ?
H61A C61 H61B 107.6 . . ?
C67 C62 C63 118.02(18) . . ?
C67 C62 C61 121.05(17) . . ?
C63 C62 C61 120.87(17) . . ?
C64 C63 C62 120.94(19) . . ?
C64 C63 H63 119.5 . . ?
C62 C63 H63 119.5 . . ?
C63 C64 C65 120.3(2) . . ?
C63 C64 H64 119.9 . . ?
C65 C64 H64 119.9 . . ?
C66 C65 C64 119.2(2) . . ?
C66 C65 H65 120.4 . . ?
C64 C65 H65 120.4 . . ?
C65 C66 C67 120.6(2) . . ?
C65 C66 H66 119.7 . . ?
C67 C66 H66 119.7 . . ?
C66 C67 C62 120.94(19) . . ?
C66 C67 H67 119.5 . . ?
C62 C67 H67 119.5 . . ?
C82 C81 C8 117.09(17) . . ?
C82 C81 H81A 108.0 . . ?
C8 C81 H81A 108.0 . . ?
C82 C81 H81B 108.0 . . ?
C8 C81 H81B 108.0 . . ?
H81A C81 H81B 107.3 . . ?
C87 C82 C83 117.7(2) . . ?
C87 C82 C81 121.64(19) . . ?
C83 C82 C81 120.6(2) . . ?
C82 C83 C84 121.0(3) . . ?
C82 C83 H83 119.5 . . ?
C84 C83 H83 119.5 . . ?
C85 C84 C83 119.5(3) . . ?
C85 C84 H84 120.3 . . ?
C83 C84 H84 120.3 . . ?
C86 C85 C84 120.8(3) . . ?
C86 C85 H85 119.6 . . ?
C84 C85 H85 119.6 . . ?
C85 C86 C87 119.4(3) . . ?
C85 C86 H86 120.3 . . ?
C87 C86 H86 120.3 . . ?
C82 C87 C86 121.5(3) . . ?
C82 C87 H87 119.2 . . ?
C86 C87 H87 119.2 . . ?

loop_
_geom_bond_atom_site_label_1
_geom_bond_atom_site_label_2
_geom_bond_distance
_geom_bond_site_symmetry_2
_geom_bond_publ_flag
Co1 O1 1.8522(12) . ?
Co1 O2 1.8535(12) . ?
Co1 N2 1.8581(14) . ?
Co1 N1 1.8623(14) . ?
O1 C5 1.298(2) . ?
O2 C8 1.290(2) . ?
N1 C3 1.325(2) . ?
N1 C1 1.475(2) . ?
N2 C6 1.330(2) . ?
N2 C2 1.472(2) . ?
C1 C2 1.509(3) . ?
C1 H1A 0.9700 . ?
C1 H1B 0.9700 . ?
C2 H2A 0.9700 . ?
C2 H2B 0.9700 . ?
C3 C4 1.412(2) . ?
C3 C31 1.515(2) . ?
C4 C5 1.370(2) . ?
C4 H4 0.9300 . ?
C5 C51 1.514(2) . ?
C6 C7 1.404(3) . ?
C6 C61 1.527(2) . ?
C7 C8 1.377(3) . ?
C7 H7 0.9300 . ?
C8 C81 1.522(2) . ?
C31 C32 1.519(2) . ?
C31 H31A 0.9700 . ?
C31 H31B 0.9700 . ?
C32 C33 1.375(3) . ?
C32 C37 1.381(3) . ?
C33 C34 1.385(3) . ?
C33 H33 0.9300 . ?
C34 C35 1.354(4) . ?
C34 H34 0.9300 . ?
C35 C36 1.359(4) . ?
C35 H35 0.9300 . ?
C36 C37 1.389(3) . ?
C36 H36 0.9300 . ?
C37 H37 0.9300 . ?
C51 C52 1.509(3) . ?
C51 H51A 0.9700 . ?
C51 H51B 0.9700 . ?
C52 C57 1.378(3) . ?
C52 C53 1.386(3) . ?
C53 C54 1.379(3) . ?
C53 H53 0.9300 . ?
C54 C55 1.359(4) . ?
C54 H54 0.9300 . ?
C55 C56 1.367(4) . ?
C55 H55 0.9300 . ?
C56 C57 1.379(3) . ?
C56 H56 0.9300 . ?
C57 H57 0.9300 . ?
C61 C62 1.517(3) . ?
C61 H61A 0.9700 . ?
C61 H61B 0.9700 . ?
C62 C67 1.388(3) . ?
C62 C63 1.389(3) . ?
C63 C64 1.381(3) . ?
C63 H63 0.9300 . ?
C64 C65 1.383(3) . ?
C64 H64 0.9300 . ?
C65 C66 1.373(3) . ?
C65 H65 0.9300 . ?
C66 C67 1.381(3) . ?
C66 H66 0.9300 . ?
C67 H67 0.9300 . ?
C81 C82 1.506(3) . ?
C81 H81A 0.9700 . ?
C81 H81B 0.9700 . ?
C82 C87 1.372(3) . ?
C82 C83 1.380(3) . ?
C83 C84 1.386(4) . ?
C83 H83 0.9300 . ?
C84 C85 1.361(5) . ?
C84 H84 0.9300 . ?
C85 C86 1.356(5) . ?
C85 H85 0.9300 . ?
C86 C87 1.383(3) . ?
C86 H86 0.9300 . ?
C87 H87 0.9300 . ?

loop_
_geom_torsion_atom_site_label_1
_geom_torsion_atom_site_label_2
_geom_torsion_atom_site_label_3
_geom_torsion_atom_site_label_4
_geom_torsion
_geom_torsion_site_symmetry_1
_geom_torsion_site_symmetry_2
_geom_torsion_site_symmetry_3
_geom_torsion_site_symmetry_4
_geom_torsion_publ_flag
O2 Co1 O1 C5 179.77(15) . . . . ?
N2 Co1 O1 C5 -109.3(8) . . . . ?
N1 Co1 O1 C5 3.58(15) . . . . ?
O1 Co1 O2 C8 179.66(15) . . . . ?
N2 Co1 O2 C8 3.34(15) . . . . ?
N1 Co1 O2 C8 -110.9(8) . . . . ?
O1 Co1 N1 C3 3.29(14) . . . . ?
O2 Co1 N1 C3 -65.8(8) . . . . ?
N2 Co1 N1 C3 179.70(14) . . . . ?
O1 Co1 N1 C1 175.82(11) . . . . ?
O2 Co1 N1 C1 106.7(8) . . . . ?
N2 Co1 N1 C1 -7.77(11) . . . . ?
O1 Co1 N2 C6 -70.7(8) . . . . ?
O2 Co1 N2 C6 -0.05(15) . . . . ?
N1 Co1 N2 C6 176.24(15) . . . . ?
O1 Co1 N2 C2 101.1(8) . . . . ?
O2 Co1 N2 C2 171.73(12) . . . . ?
N1 Co1 N2 C2 -11.98(12) . . . . ?
C3 N1 C1 C2 -162.13(14) . . . . ?
Co1 N1 C1 C2 24.70(16) . . . . ?
C6 N2 C2 C1 -159.44(15) . . . . ?
Co1 N2 C2 C1 28.12(18) . . . . ?
N1 C1 C2 N2 -32.94(19) . . . . ?
C1 N1 C3 C4 -179.30(15) . . . . ?
Co1 N1 C3 C4 -7.2(2) . . . . ?
C1 N1 C3 C31 0.8(2) . . . . ?
Co1 N1 C3 C31 172.92(11) . . . . ?
N1 C3 C4 C5 4.4(3) . . . . ?
C31 C3 C4 C5 -175.68(16) . . . . ?
Co1 O1 C5 C4 -6.8(3) . . . . ?
Co1 O1 C5 C51 173.63(12) . . . . ?
C3 C4 C5 O1 2.8(3) . . . . ?
C3 C4 C5 C51 -177.60(17) . . . . ?
C2 N2 C6 C7 -174.94(16) . . . . ?
Co1 N2 C6 C7 -3.7(3) . . . . ?
C2 N2 C6 C61 3.6(2) . . . . ?
Co1 N2 C6 C61 174.90(12) . . . . ?
N2 C6 C7 C8 5.1(3) . . . . ?
C61 C6 C7 C8 -173.56(18) . . . . ?
Co1 O2 C8 C7 -2.9(3) . . . . ?
Co1 O2 C8 C81 -179.67(12) . . . . ?
C6 C7 C8 O2 -1.7(3) . . . . ?
C6 C7 C8 C81 174.80(18) . . . . ?
N1 C3 C31 C32 84.5(2) . . . . ?
C4 C3 C31 C32 -95.38(19) . . . . ?
C3 C31 C32 C33 2.5(3) . . . . ?
C3 C31 C32 C37 -179.17(17) . . . . ?
C37 C32 C33 C34 -0.8(3) . . . . ?
C31 C32 C33 C34 177.6(2) . . . . ?
C32 C33 C34 C35 1.5(4) . . . . ?
C33 C34 C35 C36 -1.1(4) . . . . ?
C34 C35 C36 C37 -0.1(4) . . . . ?
C33 C32 C37 C36 -0.3(3) . . . . ?
C31 C32 C37 C36 -178.7(2) . . . . ?
C35 C36 C37 C32 0.8(4) . . . . ?
O1 C5 C51 C52 -75.3(2) . . . . ?
C4 C5 C51 C52 105.1(2) . . . . ?
C5 C51 C52 C57 47.1(3) . . . . ?
C5 C51 C52 C53 -135.76(18) . . . . ?
C57 C52 C53 C54 0.4(3) . . . . ?
C51 C52 C53 C54 -176.83(19) . . . . ?
C52 C53 C54 C55 -0.2(4) . . . . ?
C53 C54 C55 C56 -0.4(4) . . . . ?
C54 C55 C56 C57 0.9(5) . . . . ?
C53 C52 C57 C56 0.0(3) . . . . ?
C51 C52 C57 C56 177.2(2) . . . . ?
C55 C56 C57 C52 -0.7(4) . . . . ?
N2 C6 C61 C62 85.3(2) . . . . ?
C7 C6 C61 C62 -96.1(2) . . . . ?
C6 C61 C62 C67 -132.53(18) . . . . ?
C6 C61 C62 C63 50.3(2) . . . . ?
C67 C62 C63 C64 -0.5(3) . . . . ?
C61 C62 C63 C64 176.74(18) . . . . ?
C62 C63 C64 C65 0.7(3) . . . . ?
C63 C64 C65 C66 -0.5(3) . . . . ?
C64 C65 C66 C67 0.0(3) . . . . ?
C65 C66 C67 C62 0.3(3) . . . . ?
C63 C62 C67 C66 0.0(3) . . . . ?
C61 C62 C67 C66 -177.25(18) . . . . ?
O2 C8 C81 C82 -149.67(18) . . . . ?
C7 C8 C81 C82 33.5(3) . . . . ?
C8 C81 C82 C87 -83.3(3) . . . . ?
C8 C81 C82 C83 98.0(2) . . . . ?
C87 C82 C83 C84 0.4(3) . . . . ?
C81 C82 C83 C84 179.2(2) . . . . ?
C82 C83 C84 C85 0.9(4) . . . . ?
C83 C84 C85 C86 -1.2(5) . . . . ?
C84 C85 C86 C87 0.3(5) . . . . ?
C83 C82 C87 C86 -1.3(3) . . . . ?
C81 C82 C87 C86 179.9(2) . . . . ?
C85 C86 C87 C82 1.0(4) . . . . ?
